data_7231541
loop_
_publ_author_name
'Wang, Xiuli'
'Bai, Xue'
'Lin, Hongyan'
'Sun, Junjun'
'Liu, Guocheng'
'Wang, Xiang'

_publ_section_title
;
 Novel polyoxometalate-based cobalt complexes based on rigid
 pyridyl-triazole-tetrazole and pyridyl-bis(triazole) ligands
;
_journal_issue 41
_journal_name_full CrystEngComm
_journal_page_first 6438
_journal_paper_doi 10.1039/C8CE01158C
_journal_volume 20
_journal_year 2018
_chemical_formula_sum 'C16 H30 Co3 Mo8 N16 O36'
_chemical_formula_weight 1966.87
_space_group_crystal_system triclinic
_space_group_IT_number 2
_space_group_name_Hall '-P 1'
_space_group_name_H-M_alt 'P -1'
_symmetry_space_group_name_Hall '-P 1'
_symmetry_space_group_name_H-M 'P -1'
_atom_sites_solution_hydrogens geom
_audit_creation_method SHELXL-2014/7
_audit_update_record
;
2018-07-04 deposited with the CCDC.
2018-09-19 downloaded from the CCDC.
;
_cell_angle_alpha 71.177(5)
_cell_angle_beta 80.960(5)
_cell_angle_gamma 69.147(4)
_cell_formula_units_Z 1
_cell_length_a 10.490(3)
_cell_length_b 11.480(3)
_cell_length_c 11.803(3)
_cell_measurement_reflns_used 1767
_cell_measurement_temperature 293(2)
_cell_measurement_theta_max 24.9613
_cell_measurement_theta_min 2.3589
_cell_volume 1255.8(6)
_computing_cell_refinement 'SAINT v8.34A (Bruker, 2013)'
_computing_data_collection 'Bruker Smart'
_computing_data_reduction 'SAINT v8.34A (Bruker, 2013)'
_computing_molecular_graphics 'Bruker SHELXTL'
_computing_publication_material 'Bruker SHELXTL'
_computing_structure_refinement 'SHELXL-2014/7 (Sheldrick, 2014)'
_computing_structure_solution 'XT, VERSION 2014/5'
_diffrn_ambient_temperature 293(2)
_diffrn_measured_fraction_theta_full 0.990
_diffrn_measured_fraction_theta_max 0.990
_diffrn_measurement_device_type 'Bruker Smart Apex II'
_diffrn_measurement_method 'w scans'
_diffrn_radiation_type MoK\a
_diffrn_radiation_wavelength 0.71069
_diffrn_reflns_av_R_equivalents 0.0395
_diffrn_reflns_av_unetI/netI 0.0743
_diffrn_reflns_Laue_measured_fraction_full 0.990
_diffrn_reflns_Laue_measured_fraction_max 0.990
_diffrn_reflns_limit_h_max 12
_diffrn_reflns_limit_h_min -12
_diffrn_reflns_limit_k_max 13
_diffrn_reflns_limit_k_min -8
_diffrn_reflns_limit_l_max 13
_diffrn_reflns_limit_l_min -14
_diffrn_reflns_number 6476
_diffrn_reflns_point_group_measured_fraction_full 0.990
_diffrn_reflns_point_group_measured_fraction_max 0.990
_diffrn_reflns_theta_full 25.011
_diffrn_reflns_theta_max 25.011
_diffrn_reflns_theta_min 1.825
_exptl_absorpt_coefficient_mu 3.002
_exptl_absorpt_correction_T_max 0.7452
_exptl_absorpt_correction_T_min 0.5815
_exptl_absorpt_correction_type multi-scan
_exptl_absorpt_process_details 'SADABS 2014/5'
_exptl_crystal_colour pink
_exptl_crystal_density_diffrn 2.601
_exptl_crystal_description block
_exptl_crystal_F_000 923
_exptl_crystal_size_max 0.14
_exptl_crystal_size_mid 0.13
_exptl_crystal_size_min 0.12
_refine_diff_density_max 1.563
_refine_diff_density_min -0.970
_refine_diff_density_rms 0.221
_refine_ls_extinction_method none
_refine_ls_goodness_of_fit_ref 1.002
_refine_ls_hydrogen_treatment constr
_refine_ls_matrix_type full
_refine_ls_number_parameters 358
_refine_ls_number_reflns 4380
_refine_ls_number_restraints 12
_refine_ls_restrained_S_all 1.007
_refine_ls_R_factor_all 0.0761
_refine_ls_R_factor_gt 0.0475
_refine_ls_shift/su_max 0.001
_refine_ls_shift/su_mean 0.000
_refine_ls_structure_factor_coef Fsqd
_refine_ls_weighting_details 'w=1/[\s^2^(Fo^2^)+(0.0785P)^2^-2.0000P] where P=(Fo^2^+2Fc^2^)/3'
_refine_ls_weighting_scheme calc
_refine_ls_wR_factor_gt 0.1185
_refine_ls_wR_factor_ref 0.1342
_reflns_Friedel_coverage 0.000
_reflns_number_gt 3163
_reflns_number_total 4425
_reflns_threshold_expression 'I > 2\s(I)'
_cod_data_source_file c8ce01158c2.cif
_cod_data_source_block 1
_cod_depositor_comments 'Adding full bibliography for 7231541--7231543.cif.'
_cod_database_code 7231541
_shelx_shelxl_version_number 2014/7
_shelx_space_group_comment
;
The symmetry employed for this shelxl refinement is uniquely defined
by the following loop, which should always be used as a source of
symmetry information in preference to the above space-group names.
They are only intended as comments.
;

loop_
_space_group_symop_operation_xyz
'x, y, z'
'-x, -y, -z'

loop_
_atom_site_label
_atom_site_type_symbol
_atom_site_fract_x
_atom_site_fract_y
_atom_site_fract_z
_atom_site_U_iso_or_equiv
_atom_site_adp_type
_atom_site_occupancy
_atom_site_site_symmetry_order
_atom_site_calc_flag
_atom_site_refinement_flags_posn
_atom_site_refinement_flags_adp
_atom_site_refinement_flags_occupancy
Co1 Co 1.0000 0.0000 0.5000 0.0334(5) Uani 1 2 d S . P
N1 N 1.2027(7) -0.0501(8) 0.4189(6) 0.0249(19) Uani 1 1 d . . .
C1 C 1.2082(9) -0.0166(9) 0.3004(8) 0.024(2) Uani 1 1 d . . .
Mo1 Mo 0.78867(7) 0.19762(8) -0.03095(7) 0.0174(2) Uani 1 1 d . . .
O1W O 1.3177(7) 0.1406(7) 0.0295(6) 0.0322(17) Uani 1 1 d . . .
O1 O 0.7645(6) 0.0491(6) 0.0172(5) 0.0221(14) Uani 1 1 d . . .
Mo2 Mo 0.49511(8) 0.72553(8) -0.20399(7) 0.0196(2) Uani 1 1 d . . .
Co2 Co 1.14454(12) 0.15289(12) -0.04162(11) 0.0193(3) Uani 1 1 d . . .
N2 N 0.9669(7) 0.0439(9) 0.3168(7) 0.032(2) Uani 1 1 d . . .
C2 C 1.0791(8) 0.0437(9) 0.2426(8) 0.022(2) Uani 1 1 d . . .
O2W O 1.0568(7) 0.3564(7) -0.0536(6) 0.0366(18) Uani 1 1 d . . .
O2 O 0.9559(6) 0.1680(6) -0.0915(5) 0.0184(13) Uani 1 1 d . . .
Mo3 Mo 0.68835(8) 0.45585(8) -0.25443(7) 0.0220(2) Uani 1 1 d . . .
O3 O 0.5790(7) 0.4837(7) -0.3576(6) 0.0338(17) Uani 1 1 d . . .
C3 C 1.4387(10) 0.1656(10) -0.3410(8) 0.027(2) Uani 1 1 d . . .
N3 N 1.0470(7) 0.0995(7) 0.1310(6) 0.0179(16) Uani 1 1 d . . .
O3W O 0.9846(8) 0.1967(8) 0.4609(7) 0.049(2) Uani 1 1 d . . .
O4W O 0.7286(9) 0.3808(10) 0.4419(8) 0.065(3) Uani 1 1 d . . .
Mo4 Mo 0.33994(7) 0.51985(8) -0.03991(7) 0.0176(2) Uani 1 1 d . . .
O4 O 0.6223(6) 0.6475(6) -0.0331(5) 0.0211(14) Uani 1 1 d . . .
N4 N 1.2341(7) 0.1905(8) -0.2144(7) 0.0266(19) Uani 1 1 d . . .
C4 C 1.4122(9) -0.1080(10) 0.3447(8) 0.025(2) Uani 1 1 d . . .
O5W O 1.0946(10) 0.3194(11) 0.2364(10) 0.083(3) Uani 1 1 d . . .
O5 O 0.5145(6) 0.5165(6) -0.1218(5) 0.0185(13) Uani 1 1 d . . .
C5 C 1.3687(9) 0.1460(9) -0.2300(8) 0.026(2) Uani 1 1 d . . .
H5A H 1.4197 0.0986 -0.1624 0.031 Uiso 1 1 calc R U .
N5 N 0.9092(7) 0.1357(7) 0.1350(6) 0.0202(17) Uani 1 1 d . . .
O6 O 0.5144(7) 0.8661(7) -0.2150(6) 0.0363(18) Uani 1 1 d . . .
N6 N 1.3351(7) -0.0504(8) 0.2502(6) 0.0214(17) Uani 1 1 d . . .
C6 C 1.3643(11) 0.2369(13) -0.4398(10) 0.052(3) Uani 1 1 d . U .
H6A H 1.4081 0.2550 -0.5151 0.062 Uiso 1 1 calc R U .
O7 O 0.8440(7) 0.4170(7) -0.3237(6) 0.0365(18) Uani 1 1 d . . .
C7 C 1.2238(12) 0.2822(17) -0.4278(11) 0.090(6) Uani 1 1 d . . .
H7A H 1.1712 0.3287 -0.4945 0.108 Uiso 1 1 calc R U .
N7 N 1.3333(8) -0.1083(9) 0.4457(7) 0.036(2) Uani 1 1 d . . .
H7B H 1.3626 -0.1411 0.5170 0.044 Uiso 1 1 calc R U .
O8 O 0.6858(6) 0.2782(6) -0.1611(6) 0.0252(15) Uani 1 1 d . . .
N8 N 0.8608(8) 0.1008(9) 0.2469(7) 0.036(2) Uani 1 1 d . . .
C8 C 1.1624(12) 0.2563(13) -0.3122(10) 0.057(4) Uani 1 1 d . U .
H8A H 1.0676 0.2863 -0.3034 0.069 Uiso 1 1 calc R U .
O9 O 0.6715(6) 0.6293(6) -0.2621(5) 0.0246(15) Uani 1 1 d . . .
O10 O 0.4090(6) 0.7539(7) -0.3261(5) 0.0277(15) Uani 1 1 d . . .
O11 O 0.2387(7) 0.5478(7) -0.1494(6) 0.0333(17) Uani 1 1 d . . .
O12 O 0.3476(6) 0.7160(6) -0.0813(5) 0.0210(14) Uani 1 1 d . . .
O13 O 0.2170(6) 0.5927(6) 0.0731(5) 0.0219(14) Uani 1 1 d . . .

loop_
_atom_site_aniso_label
_atom_site_aniso_U_11
_atom_site_aniso_U_22
_atom_site_aniso_U_33
_atom_site_aniso_U_23
_atom_site_aniso_U_13
_atom_site_aniso_U_12
Co1 0.0126(9) 0.0596(14) 0.0178(10) -0.0093(9) 0.0044(7) -0.0037(9)
N1 0.008(4) 0.045(5) 0.018(4) -0.011(4) 0.005(3) -0.005(4)
C1 0.010(5) 0.032(6) 0.025(5) -0.007(4) 0.000(4) -0.003(4)
Mo1 0.0100(4) 0.0213(4) 0.0189(4) -0.0063(3) 0.0028(3) -0.0037(3)
O1W 0.019(4) 0.047(5) 0.031(4) -0.006(3) -0.004(3) -0.015(3)
O1 0.010(3) 0.026(4) 0.028(4) -0.009(3) 0.004(3) -0.004(3)
Mo2 0.0129(4) 0.0220(5) 0.0186(4) -0.0031(3) 0.0049(3) -0.0044(3)
Co2 0.0112(6) 0.0248(7) 0.0193(6) -0.0057(5) 0.0043(5) -0.0056(5)
N2 0.006(4) 0.058(6) 0.020(4) -0.005(4) 0.002(3) -0.002(4)
C2 0.004(4) 0.033(6) 0.026(5) -0.011(4) 0.004(4) -0.002(4)
O2W 0.029(4) 0.028(4) 0.052(5) -0.013(4) 0.001(3) -0.008(3)
O2 0.014(3) 0.023(3) 0.017(3) -0.006(3) 0.001(2) -0.003(3)
Mo3 0.0159(4) 0.0266(5) 0.0178(4) -0.0057(3) 0.0038(3) -0.0028(3)
O3 0.032(4) 0.044(5) 0.025(4) -0.014(3) -0.002(3) -0.009(4)
C3 0.021(5) 0.043(6) 0.017(5) -0.008(4) 0.001(4) -0.011(5)
N3 0.008(4) 0.024(4) 0.022(4) -0.009(3) 0.001(3) -0.005(3)
O3W 0.044(5) 0.061(6) 0.044(5) -0.019(4) 0.001(4) -0.018(4)
O4W 0.048(6) 0.083(7) 0.068(6) -0.039(5) -0.012(5) -0.005(5)
Mo4 0.0102(4) 0.0226(5) 0.0195(4) -0.0074(3) 0.0028(3) -0.0050(3)
O4 0.017(3) 0.019(3) 0.030(4) -0.009(3) 0.002(3) -0.009(3)
N4 0.008(4) 0.035(5) 0.023(4) -0.002(4) 0.004(3) 0.002(3)
C4 0.020(5) 0.035(6) 0.017(5) -0.009(4) 0.013(4) -0.013(4)
O5W 0.065(7) 0.099(9) 0.107(9) -0.035(7) 0.014(6) -0.056(7)
O5 0.011(3) 0.015(3) 0.025(3) -0.003(3) 0.003(3) -0.004(3)
C5 0.015(5) 0.030(6) 0.020(5) 0.004(4) 0.001(4) -0.005(4)
N5 0.016(4) 0.020(4) 0.020(4) -0.003(3) 0.004(3) -0.006(3)
O6 0.028(4) 0.032(4) 0.047(5) -0.009(3) 0.007(3) -0.014(3)
N6 0.011(4) 0.034(5) 0.020(4) -0.011(3) 0.004(3) -0.007(3)
C6 0.023(5) 0.076(7) 0.033(6) -0.004(5) 0.008(4) -0.003(5)
O7 0.024(4) 0.042(5) 0.033(4) -0.009(3) 0.010(3) -0.005(3)
C7 0.018(6) 0.169(17) 0.022(7) 0.007(8) 0.004(5) 0.008(8)
N7 0.010(4) 0.060(6) 0.020(4) -0.007(4) -0.002(3) 0.009(4)
O8 0.020(3) 0.031(4) 0.029(4) -0.015(3) -0.001(3) -0.008(3)
N8 0.016(4) 0.057(6) 0.022(5) -0.007(4) 0.005(4) -0.004(4)
C8 0.020(5) 0.086(8) 0.037(6) 0.006(5) 0.000(5) -0.005(5)
O9 0.016(3) 0.032(4) 0.017(3) -0.003(3) 0.008(3) -0.005(3)
O10 0.019(3) 0.035(4) 0.021(3) -0.004(3) 0.003(3) -0.005(3)
O11 0.025(4) 0.046(5) 0.032(4) -0.018(3) 0.001(3) -0.009(3)
O12 0.014(3) 0.024(4) 0.023(3) -0.009(3) 0.002(3) -0.003(3)
O13 0.013(3) 0.032(4) 0.024(3) -0.014(3) 0.004(3) -0.009(3)

loop_
_atom_type_symbol
_atom_type_description
_atom_type_scat_dispersion_real
_atom_type_scat_dispersion_imag
_atom_type_scat_source
C C 0.0033 0.0016 'International Tables Vol C Tables 4.2.6.8 and 6.1.1.4'
H H 0.0000 0.0000 'International Tables Vol C Tables 4.2.6.8 and 6.1.1.4'
N N 0.0061 0.0033 'International Tables Vol C Tables 4.2.6.8 and 6.1.1.4'
O O 0.0106 0.0060 'International Tables Vol C Tables 4.2.6.8 and 6.1.1.4'
Co Co 0.3494 0.9721 'International Tables Vol C Tables 4.2.6.8 and 6.1.1.4'
Mo Mo -1.6832 0.6857 'International Tables Vol C Tables 4.2.6.8 and 6.1.1.4'

loop_
_geom_angle_atom_site_label_1
_geom_angle_atom_site_label_2
_geom_angle_atom_site_label_3
_geom_angle
_geom_angle_site_symmetry_1
_geom_angle_site_symmetry_3
O3W Co1 O3W 180.0 2_756 .
O3W Co1 N2 94.1(3) 2_756 .
O3W Co1 N2 85.9(3) . .
O3W Co1 N2 85.9(3) 2_756 2_756
O3W Co1 N2 94.1(3) . 2_756
N2 Co1 N2 180.0 . 2_756
O3W Co1 N1 92.5(3) 2_756 2_756
O3W Co1 N1 87.5(3) . 2_756
N2 Co1 N1 103.6(3) . 2_756
N2 Co1 N1 76.4(3) 2_756 2_756
O3W Co1 N1 87.5(3) 2_756 .
O3W Co1 N1 92.5(3) . .
N2 Co1 N1 76.4(3) . .
N2 Co1 N1 103.6(3) 2_756 .
N1 Co1 N1 180.0 2_756 .
C1 N1 N7 103.3(7) . .
C1 N1 Co1 114.6(6) . .
N7 N1 Co1 142.1(6) . .
N1 C1 N6 114.4(8) . .
N1 C1 C2 116.9(8) . .
N6 C1 C2 128.6(8) . .
O1 Mo1 O2 105.3(3) . .
O1 Mo1 O8 101.6(3) . .
O2 Mo1 O8 103.7(3) . .
O1 Mo1 O12 98.8(3) . 2_665
O2 Mo1 O12 144.5(3) . 2_665
O8 Mo1 O12 96.3(3) . 2_665
O1 Mo1 O13 168.9(2) . 2_665
O2 Mo1 O13 85.5(2) . 2_665
O8 Mo1 O13 77.8(3) . 2_665
O12 Mo1 O13 70.3(2) 2_665 2_665
O1 Mo1 N5 88.1(3) . .
O2 Mo1 N5 78.2(3) . .
O8 Mo1 N5 169.0(3) . .
O12 Mo1 N5 76.9(2) 2_665 .
O13 Mo1 N5 91.6(2) 2_665 .
Mo1 O1 Co2 146.0(3) . 2_755
O6 Mo2 O10 105.6(3) . .
O6 Mo2 O9 102.7(3) . .
O10 Mo2 O9 96.2(3) . .
O6 Mo2 O12 103.2(3) . .
O10 Mo2 O12 99.0(3) . .
O9 Mo2 O12 145.1(3) . .
O6 Mo2 O5 156.4(3) . .
O10 Mo2 O5 98.1(3) . .
O9 Mo2 O5 74.6(2) . .
O12 Mo2 O5 72.3(2) . .
O6 Mo2 O4 84.3(3) . .
O10 Mo2 O4 169.8(3) . .
O9 Mo2 O4 78.8(2) . .
O12 Mo2 O4 80.9(2) . .
O5 Mo2 O4 72.1(2) . .
O1W Co2 N4 91.1(3) . .
O1W Co2 O2 172.2(2) . .
N4 Co2 O2 96.3(3) . .
O1W Co2 O1 85.7(3) . 2_755
N4 Co2 O1 90.2(3) . 2_755
O2 Co2 O1 96.4(2) . 2_755
O1W Co2 N3 92.8(3) . .
N4 Co2 N3 174.0(3) . .
O2 Co2 N3 79.9(2) . .
O1 Co2 N3 85.6(3) 2_755 .
O1W Co2 O2W 91.1(3) . .
N4 Co2 O2W 92.7(3) . .
O2 Co2 O2W 86.4(3) . .
O1 Co2 O2W 175.7(3) 2_755 .
N3 Co2 O2W 91.7(3) . .
N8 N2 C2 106.0(7) . .
N8 N2 Co1 137.0(6) . .
C2 N2 Co1 114.9(6) . .
N3 C2 N2 111.6(8) . .
N3 C2 C1 133.0(8) . .
N2 C2 C1 115.4(8) . .
Mo1 O2 Co2 137.4(3) . .
O3 Mo3 O7 104.9(3) . .
O3 Mo3 O9 101.3(3) . .
O7 Mo3 O9 97.7(3) . .
O3 Mo3 O8 97.0(3) . .
O7 Mo3 O8 99.5(3) . .
O9 Mo3 O8 150.7(2) . .
O3 Mo3 O5 91.9(3) . .
O7 Mo3 O5 162.5(3) . .
O9 Mo3 O5 74.0(2) . .
O8 Mo3 O5 82.8(2) . .
O3 Mo3 O13 162.4(3) . 2_665
O7 Mo3 O13 91.5(3) . 2_665
O9 Mo3 O13 82.5(2) . 2_665
O8 Mo3 O13 73.5(2) . 2_665
O5 Mo3 O13 72.5(2) . 2_665
C6 C3 C5 118.0(9) . .
C6 C3 C4 124.0(8) . 2_855
C5 C3 C4 118.1(8) . 2_855
C2 N3 N5 104.5(7) . .
C2 N3 Co2 139.2(6) . .
N5 N3 Co2 116.3(5) . .
O11 Mo4 O4 104.0(3) . 2_665
O11 Mo4 O13 103.1(3) . .
O4 Mo4 O13 101.4(3) 2_665 .
O11 Mo4 O5 103.9(3) . .
O4 Mo4 O5 98.7(3) 2_665 .
O13 Mo4 O5 141.0(3) . .
O11 Mo4 O12 97.8(3) . .
O4 Mo4 O12 158.1(3) 2_665 .
O13 Mo4 O12 74.9(2) . .
O5 Mo4 O12 74.0(2) . .
O11 Mo4 O5 178.7(3) . 2_665
O4 Mo4 O5 77.0(2) 2_665 2_665
O13 Mo4 O5 75.8(2) . 2_665
O5 Mo4 O5 76.7(2) . 2_665
O12 Mo4 O5 81.2(2) . 2_665
Mo4 O4 Mo2 115.3(3) 2_665 .
C5 N4 C8 117.3(8) . .
C5 N4 Co2 119.5(6) . .
C8 N4 Co2 123.3(7) . .
N6 C4 N7 110.0(8) . .
N6 C4 C3 125.7(8) . 2_855
N7 C4 C3 124.4(8) . 2_855
Mo4 O5 Mo2 104.2(2) . .
Mo4 O5 Mo3 153.4(3) . .
Mo2 O5 Mo3 91.6(2) . .
Mo4 O5 Mo4 103.3(2) . 2_665
Mo2 O5 Mo4 95.4(2) . 2_665
Mo3 O5 Mo4 96.2(2) . 2_665
N4 C5 C3 124.1(9) . .
N8 N5 N3 110.5(7) . .
N8 N5 Mo1 124.9(6) . .
N3 N5 Mo1 122.7(5) . .
C4 N6 C1 102.7(7) . .
C3 C6 C7 119.8(10) . .
C6 C7 C8 118.1(11) . .
N1 N7 C4 109.7(8) . .
Mo1 O8 Mo3 116.7(3) . .
N5 N8 N2 107.3(7) . .
N4 C8 C7 122.8(10) . .
Mo3 O9 Mo2 113.9(3) . .
Mo2 O12 Mo1 147.3(3) . 2_665
Mo2 O12 Mo4 105.2(3) . .
Mo1 O12 Mo4 107.2(3) 2_665 .
Mo4 O13 Mo1 107.5(3) . 2_665
Mo4 O13 Mo3 113.9(3) . 2_665
Mo1 O13 Mo3 89.4(2) 2_665 2_665

loop_
_geom_bond_atom_site_label_1
_geom_bond_atom_site_label_2
_geom_bond_distance
_geom_bond_site_symmetry_2
Co1 O3W 2.104(8) 2_756
Co1 O3W 2.104(8) .
Co1 N2 2.111(8) .
Co1 N2 2.111(8) 2_756
Co1 N1 2.148(7) 2_756
Co1 N1 2.148(7) .
N1 C1 1.323(11) .
N1 N7 1.331(10) .
C1 N6 1.345(11) .
C1 C2 1.448(12) .
Mo1 O1 1.713(6) .
Mo1 O2 1.744(6) .
Mo1 O8 1.810(6) .
Mo1 O12 2.007(6) 2_665
Mo1 O13 2.276(6) 2_665
Mo1 N5 2.276(7) .
O1W Co2 2.061(6) .
O1 Co2 2.109(6) 2_755
Mo2 O6 1.659(7) .
Mo2 O10 1.702(6) .
Mo2 O9 1.937(6) .
Mo2 O12 1.954(6) .
Mo2 O5 2.226(6) .
Mo2 O4 2.341(6) .
Co2 N4 2.084(7) .
Co2 O2 2.085(6) .
Co2 O1 2.109(6) 2_755
Co2 N3 2.135(7) .
Co2 O2W 2.150(7) .
N2 N8 1.331(11) .
N2 C2 1.352(11) .
C2 N3 1.303(11) .
Mo3 O3 1.681(7) .
Mo3 O7 1.683(6) .
Mo3 O9 1.908(7) .
Mo3 O8 1.988(7) .
Mo3 O5 2.272(6) .
Mo3 O13 2.320(6) 2_665
C3 C6 1.361(14) .
C3 C5 1.390(12) .
C3 C4 1.465(13) 2_855
N3 N5 1.352(10) .
Mo4 O11 1.679(7) .
Mo4 O4 1.757(6) 2_665
Mo4 O13 1.885(6) .
Mo4 O5 1.925(6) .
Mo4 O12 2.173(6) .
Mo4 O5 2.469(6) 2_665
O4 Mo4 1.757(6) 2_665
N4 C5 1.325(11) .
N4 C8 1.333(13) .
C4 N6 1.328(12) .
C4 N7 1.340(11) .
C4 C3 1.465(13) 2_855
O5 Mo4 2.469(6) 2_665
N5 N8 1.325(10) .
C6 C7 1.378(15) .
C7 C8 1.401(15) .
O12 Mo1 2.007(6) 2_665
O13 Mo1 2.276(6) 2_665
O13 Mo3 2.320(6) 2_665
